data_7718247
loop_
_publ_author_name
'Nicasio, Antonio I.'
'Somerville, Rosie J.'
'Sahag&#xfa;n, Pablo'
'Soto, Enrique'
'L&#xf3;pez-Serrano, Joaqu&#xed;n'
'Campos, Jes&#xfa;s'

_publ_section_title
;
 Carbon-carbon bond formation and cleavage at redox active
 bis(pyridylimino)isoindole (BPI) germylene compounds.
;
_journal_issue 7
_journal_name_full 'Dalton transactions (Cambridge, England : 2003)'
_journal_page_first 3039
_journal_page_last 3046
_journal_paper_doi 10.1039/d4dt03489a
_journal_volume 54
_journal_year 2025
_chemical_formula_sum 'C26 H34 Ge N6 Si2'
_chemical_formula_weight 559.36
_space_group_crystal_system monoclinic
_space_group_IT_number 14
_space_group_name_Hall '-P 2ybc'
_space_group_name_H-M_alt 'P 1 21/c 1'
_atom_sites_solution_hydrogens geom
_audit_creation_method SHELXL-2014/7
_audit_update_record
;
2024-11-15 deposited with the CCDC.	2025-01-03 downloaded from the CCDC.
;
_cell_angle_alpha 90
_cell_angle_beta 103.0370(10)
_cell_angle_gamma 90
_cell_formula_units_Z 4
_cell_length_a 11.1498(3)
_cell_length_b 29.6775(9)
_cell_length_c 8.7878(2)
_cell_measurement_reflns_used 9865
_cell_measurement_temperature 193(2)
_cell_measurement_theta_max 28.08
_cell_measurement_theta_min 2.32
_cell_volume 2832.92(13)
_computing_cell_refinement 'Bruker APEX3'
_computing_data_collection 'Bruker APEX3'
_computing_data_reduction 'Bruker APEX3'
_computing_structure_refinement 'SHELXL-2014/7 (Sheldrick, 2014)'
_computing_structure_solution 'SHELXT 2014/5 (Sheldrick, 2014)'
_diffrn_ambient_temperature 193(2)
_diffrn_measured_fraction_theta_full 0.999
_diffrn_measured_fraction_theta_max 0.999
_diffrn_measurement_device_type 'Bruker D8Quest'
_diffrn_measurement_method '\f and \w scans'
_diffrn_radiation_type MoK\a
_diffrn_radiation_wavelength 0.71073
_diffrn_reflns_av_R_equivalents 0.0525
_diffrn_reflns_av_unetI/netI 0.0237
_diffrn_reflns_Laue_measured_fraction_full 0.999
_diffrn_reflns_Laue_measured_fraction_max 0.999
_diffrn_reflns_limit_h_max 14
_diffrn_reflns_limit_h_min -14
_diffrn_reflns_limit_k_max 38
_diffrn_reflns_limit_k_min -38
_diffrn_reflns_limit_l_max 11
_diffrn_reflns_limit_l_min -11
_diffrn_reflns_number 61649
_diffrn_reflns_point_group_measured_fraction_full 0.999
_diffrn_reflns_point_group_measured_fraction_max 0.999
_diffrn_reflns_theta_full 25.242
_diffrn_reflns_theta_max 27.500
_diffrn_reflns_theta_min 1.996
_diffrn_source 'IuS 3.0 Microfocus Source'
_exptl_absorpt_coefficient_mu 1.191
_exptl_absorpt_correction_T_max 0.7457
_exptl_absorpt_correction_T_min 0.6401
_exptl_absorpt_correction_type multi-scan
_exptl_absorpt_process_details ' Apex3 v2016.9-0 (Bruker, 2016)'
_exptl_crystal_colour yellow
_exptl_crystal_density_diffrn 1.311
_exptl_crystal_description plate
_exptl_crystal_F_000 1168
_exptl_crystal_size_max 0.20
_exptl_crystal_size_mid 0.18
_exptl_crystal_size_min 0.08
_refine_diff_density_max 1.481
_refine_diff_density_min -0.557
_refine_diff_density_rms 0.073
_refine_ls_extinction_method none
_refine_ls_goodness_of_fit_ref 1.130
_refine_ls_hydrogen_treatment constr
_refine_ls_matrix_type full
_refine_ls_number_parameters 324
_refine_ls_number_reflns 6513
_refine_ls_number_restraints 0
_refine_ls_restrained_S_all 1.130
_refine_ls_R_factor_all 0.0536
_refine_ls_R_factor_gt 0.0415
_refine_ls_shift/su_max 0.002
_refine_ls_shift/su_mean 0.000
_refine_ls_structure_factor_coef Fsqd
_refine_ls_weighting_details 'w=1/[\s^2^(Fo^2^)+(0.1000P)^2^+0.8218P] where P=(Fo^2^+2Fc^2^)/3'
_refine_ls_weighting_scheme calc
_refine_ls_wR_factor_gt 0.1356
_refine_ls_wR_factor_ref 0.1543
_reflns_Friedel_coverage 0.000
_reflns_number_gt 5459
_reflns_number_total 6513
_reflns_threshold_expression 'I > 2\s(I)'
_cod_data_source_file d4dt03489a3.cif
_cod_data_source_block jcm09021a
_cod_original_sg_symbol_H-M 'P 21/c'
_cod_database_code 7718247
_shelx_shelxl_version_number 2014/7
_shelx_space_group_comment
;
The symmetry employed for this shelxl refinement is uniquely defined
by the following loop, which should always be used as a source of
symmetry information in preference to the above space-group names.
They are only intended as comments.
;

loop_
_space_group_symop_operation_xyz
'x, y, z'
'-x, y+1/2, -z+1/2'
'-x, -y, -z'
'x, -y-1/2, z-1/2'

loop_
_atom_site_label
_atom_site_type_symbol
_atom_site_fract_x
_atom_site_fract_y
_atom_site_fract_z
_atom_site_U_iso_or_equiv
_atom_site_adp_type
_atom_site_occupancy
_atom_site_site_symmetry_order
_atom_site_calc_flag
_atom_site_refinement_flags_posn
_atom_site_refinement_flags_adp
_atom_site_refinement_flags_occupancy
_atom_site_disorder_assembly
_atom_site_disorder_group
Ge1 Ge 0.65450(2) 0.57970(2) 0.72724(3) 0.03108(12) Uani 1 1 d . . . . .
Si2 Si 0.82179(7) 0.65559(3) 0.87989(10) 0.0390(2) Uani 1 1 d . . . . .
Si1 Si 0.90026(8) 0.61020(3) 0.61155(10) 0.0443(2) Uani 1 1 d . . . . .
N3 N 0.5921(2) 0.58325(7) 0.4998(3) 0.0303(4) Uani 1 1 d . . . . .
N6 N 0.8051(2) 0.61274(7) 0.7415(3) 0.0333(5) Uani 1 1 d . . . . .
N1 N 0.7185(2) 0.51368(7) 0.6807(3) 0.0337(5) Uani 1 1 d . . . . .
N2 N 0.6133(2) 0.50802(7) 0.4074(3) 0.0345(5) Uani 1 1 d . . . . .
N4 N 0.5241(2) 0.65617(7) 0.5203(3) 0.0371(5) Uani 1 1 d . . . . .
N5 N 0.3364(2) 0.69416(8) 0.4507(3) 0.0407(5) Uani 1 1 d . . . . .
C13 C 0.5290(2) 0.62184(8) 0.4342(3) 0.0302(5) Uani 1 1 d . . . . .
C12 C 0.4763(2) 0.61232(8) 0.2666(3) 0.0319(5) Uani 1 1 d . . . . .
C6 C 0.5763(2) 0.54955(8) 0.3928(3) 0.0306(5) Uani 1 1 d . . . . .
C7 C 0.5044(3) 0.56761(9) 0.2445(3) 0.0341(5) Uani 1 1 d . . . . .
C5 C 0.6831(2) 0.49045(8) 0.5440(3) 0.0332(5) Uani 1 1 d . . . . .
C4 C 0.7173(3) 0.44515(9) 0.5344(4) 0.0402(6) Uani 1 1 d . . . . .
H4 H 0.6916 0.4292 0.4389 0.048 Uiso 1 1 calc R U . . .
C14 C 0.4556(3) 0.69404(9) 0.4509(3) 0.0366(6) Uani 1 1 d . . . . .
C11 C 0.4097(3) 0.63753(9) 0.1427(3) 0.0375(6) Uani 1 1 d . . . . .
H11 H 0.3904 0.6683 0.1557 0.045 Uiso 1 1 calc R U . . .
C10 C 0.3724(3) 0.61611(11) -0.0011(3) 0.0447(7) Uani 1 1 d . . . . .
H10 H 0.3277 0.6328 -0.0878 0.054 Uiso 1 1 calc R U . . .
C18 C 0.2693(3) 0.73012(10) 0.3883(4) 0.0474(7) Uani 1 1 d . . . . .
C1 C 0.7883(3) 0.49233(10) 0.8079(4) 0.0416(6) Uani 1 1 d . . . . .
C8 C 0.4638(3) 0.54609(10) 0.1027(3) 0.0458(7) Uani 1 1 d . . . . .
H8 H 0.4802 0.5150 0.0907 0.055 Uiso 1 1 calc R U . . .
C2 C 0.8238(3) 0.44812(11) 0.8006(4) 0.0478(7) Uani 1 1 d . . . . .
H2 H 0.8732 0.4341 0.8904 0.057 Uiso 1 1 calc R U . . .
C3 C 0.7877(3) 0.42392(10) 0.6624(5) 0.0485(8) Uani 1 1 d . . . . .
H3 H 0.8113 0.3933 0.6568 0.058 Uiso 1 1 calc R U . . .
C17 C 0.3203(4) 0.76530(10) 0.3223(4) 0.0574(9) Uani 1 1 d . . . . .
H17 H 0.2702 0.7898 0.2758 0.069 Uiso 1 1 calc R U . . .
C15 C 0.5146(3) 0.72897(10) 0.3925(4) 0.0474(7) Uani 1 1 d . . . . .
H15 H 0.6009 0.7282 0.3995 0.057 Uiso 1 1 calc R U . . .
C22 C 0.6997(4) 0.65328(12) 0.9945(4) 0.0561(8) Uani 1 1 d . . . . .
H22A H 0.6186 0.6559 0.9234 0.084 Uiso 1 1 calc R U . . .
H22B H 0.7114 0.6782 1.0696 0.084 Uiso 1 1 calc R U . . .
H22C H 0.7052 0.6246 1.0508 0.084 Uiso 1 1 calc R U . . .
C9 C 0.3984(3) 0.57133(12) -0.0216(4) 0.0493(8) Uani 1 1 d . . . . .
H9 H 0.3713 0.5577 -0.1212 0.059 Uiso 1 1 calc R U . . .
C16 C 0.4444(4) 0.76488(11) 0.3241(4) 0.0585(9) Uani 1 1 d . . . . .
H16 H 0.4808 0.7889 0.2790 0.070 Uiso 1 1 calc R U . . .
C19 C 0.8230(4) 0.51817(12) 0.9589(4) 0.0574(9) Uani 1 1 d . . . . .
H19A H 0.8715 0.5447 0.9443 0.086 Uiso 1 1 calc R U . . .
H19B H 0.8718 0.4988 1.0401 0.086 Uiso 1 1 calc R U . . .
H19C H 0.7481 0.5278 0.9906 0.086 Uiso 1 1 calc R U . . .
C21 C 0.8117(4) 0.71262(11) 0.7854(5) 0.0564(8) Uani 1 1 d . . . . .
H21A H 0.8771 0.7157 0.7279 0.085 Uiso 1 1 calc R U . . .
H21B H 0.8214 0.7360 0.8660 0.085 Uiso 1 1 calc R U . . .
H21C H 0.7314 0.7160 0.7130 0.085 Uiso 1 1 calc R U . . .
C23 C 0.9690(4) 0.65160(14) 1.0332(5) 0.0698(11) Uani 1 1 d . . . . .
H23A H 0.9746 0.6218 1.0826 0.105 Uiso 1 1 calc R U . . .
H23B H 0.9700 0.6749 1.1124 0.105 Uiso 1 1 calc R U . . .
H23C H 1.0391 0.6560 0.9847 0.105 Uiso 1 1 calc R U . . .
C20 C 0.1363(4) 0.72968(15) 0.3944(5) 0.0733(12) Uani 1 1 d . . . . .
H20A H 0.1016 0.6998 0.3645 0.110 Uiso 1 1 calc R U . . .
H20B H 0.0916 0.7523 0.3219 0.110 Uiso 1 1 calc R U . . .
H20C H 0.1286 0.7367 0.5007 0.110 Uiso 1 1 calc R U . . .
C24 C 1.0568(4) 0.63259(16) 0.6985(6) 0.0738(12) Uani 1 1 d . . . . .
H24A H 1.0499 0.6634 0.7356 0.111 Uiso 1 1 calc R U . . .
H24B H 1.1062 0.6326 0.6193 0.111 Uiso 1 1 calc R U . . .
H24C H 1.0966 0.6135 0.7864 0.111 Uiso 1 1 calc R U . . .
C25 C 0.9198(6) 0.55623(19) 0.5295(9) 0.125(3) Uani 1 1 d . . . . .
H25A H 0.9270 0.5330 0.6105 0.187 Uiso 1 1 calc R U . . .
H25B H 0.9946 0.5564 0.4887 0.187 Uiso 1 1 calc R U . . .
H25C H 0.8485 0.5497 0.4445 0.187 Uiso 1 1 calc R U . . .
C26 C 0.8379(4) 0.6497(2) 0.4399(5) 0.0880(15) Uani 1 1 d . . . . .
H26A H 0.7524 0.6417 0.3924 0.132 Uiso 1 1 calc R U . . .
H26B H 0.8879 0.6468 0.3620 0.132 Uiso 1 1 calc R U . . .
H26C H 0.8415 0.6809 0.4775 0.132 Uiso 1 1 calc R U . . .

loop_
_atom_site_aniso_label
_atom_site_aniso_U_11
_atom_site_aniso_U_22
_atom_site_aniso_U_33
_atom_site_aniso_U_23
_atom_site_aniso_U_13
_atom_site_aniso_U_12
Ge1 0.02558(17) 0.03452(18) 0.03349(18) 0.00035(10) 0.00740(11) -0.00082(9)
Si2 0.0334(4) 0.0344(4) 0.0444(4) -0.0045(3) -0.0014(3) 0.0022(3)
Si1 0.0342(4) 0.0587(5) 0.0419(4) -0.0052(4) 0.0127(3) -0.0166(4)
N3 0.0282(11) 0.0271(10) 0.0345(11) -0.0004(8) 0.0050(8) 0.0022(8)
N6 0.0265(10) 0.0324(11) 0.0398(11) 0.0006(9) 0.0052(9) -0.0013(8)
N1 0.0266(10) 0.0305(11) 0.0428(12) 0.0057(9) 0.0054(9) 0.0006(8)
N2 0.0356(11) 0.0299(10) 0.0400(12) -0.0013(9) 0.0127(9) 0.0016(9)
N4 0.0362(12) 0.0317(11) 0.0391(12) -0.0037(9) -0.0005(9) 0.0053(9)
N5 0.0415(13) 0.0346(12) 0.0425(13) -0.0039(9) 0.0020(10) 0.0066(10)
C13 0.0274(12) 0.0270(11) 0.0353(12) 0.0015(9) 0.0052(9) 0.0003(9)
C12 0.0306(12) 0.0306(12) 0.0350(12) 0.0004(10) 0.0085(10) -0.0028(9)
C6 0.0275(12) 0.0317(12) 0.0345(12) -0.0009(9) 0.0113(10) 0.0008(9)
C7 0.0379(14) 0.0347(13) 0.0320(12) 0.0005(10) 0.0125(10) 0.0018(11)
C5 0.0266(12) 0.0297(12) 0.0457(14) 0.0037(10) 0.0127(10) -0.0003(9)
C4 0.0368(14) 0.0300(13) 0.0569(17) 0.0007(11) 0.0176(12) 0.0042(11)
C14 0.0392(14) 0.0283(12) 0.0370(13) -0.0055(10) -0.0026(11) 0.0029(10)
C11 0.0386(14) 0.0342(13) 0.0379(14) 0.0062(10) 0.0052(11) 0.0000(11)
C10 0.0491(17) 0.0499(17) 0.0334(14) 0.0091(12) 0.0054(12) -0.0011(13)
C18 0.0491(17) 0.0369(14) 0.0474(16) -0.0081(12) -0.0076(13) 0.0137(13)
C1 0.0325(13) 0.0369(14) 0.0520(17) 0.0099(12) 0.0027(12) -0.0018(11)
C8 0.064(2) 0.0427(15) 0.0336(14) -0.0059(11) 0.0171(13) 0.0055(14)
C2 0.0365(15) 0.0420(16) 0.0621(19) 0.0156(14) 0.0053(14) 0.0081(12)
C3 0.0402(16) 0.0341(14) 0.075(2) 0.0121(14) 0.0220(15) 0.0131(12)
C17 0.074(2) 0.0289(14) 0.0550(19) -0.0014(13) -0.0153(17) 0.0102(14)
C15 0.0487(17) 0.0388(15) 0.0495(17) 0.0029(12) 0.0002(13) -0.0035(13)
C22 0.066(2) 0.058(2) 0.0452(17) -0.0089(14) 0.0145(15) 0.0027(16)
C9 0.061(2) 0.0567(18) 0.0292(13) -0.0046(12) 0.0072(13) -0.0036(15)
C16 0.073(2) 0.0359(16) 0.0549(19) 0.0068(14) -0.0099(17) -0.0058(15)
C19 0.060(2) 0.0493(18) 0.0509(18) 0.0139(15) -0.0126(15) -0.0001(16)
C21 0.0556(19) 0.0354(15) 0.078(2) -0.0029(15) 0.0154(17) -0.0007(14)
C23 0.053(2) 0.070(2) 0.071(2) -0.0193(19) -0.0171(18) 0.0073(18)
C20 0.054(2) 0.078(3) 0.081(3) -0.002(2) -0.0011(19) 0.028(2)
C24 0.046(2) 0.087(3) 0.091(3) -0.018(2) 0.021(2) -0.016(2)
C25 0.114(4) 0.096(4) 0.207(7) -0.073(4) 0.127(5) -0.048(3)
C26 0.066(3) 0.140(5) 0.060(3) 0.020(3) 0.019(2) -0.015(3)

loop_
_atom_type_symbol
_atom_type_description
_atom_type_scat_dispersion_real
_atom_type_scat_dispersion_imag
_atom_type_scat_source
C C 0.0033 0.0016 'International Tables Vol C Tables 4.2.6.8 and 6.1.1.4'
H H 0.0000 0.0000 'International Tables Vol C Tables 4.2.6.8 and 6.1.1.4'
Ge Ge 0.1547 1.8001 'International Tables Vol C Tables 4.2.6.8 and 6.1.1.4'
Si Si 0.0817 0.0704 'International Tables Vol C Tables 4.2.6.8 and 6.1.1.4'
N N 0.0061 0.0033 'International Tables Vol C Tables 4.2.6.8 and 6.1.1.4'

loop_
_geom_angle_atom_site_label_1
_geom_angle_atom_site_label_2
_geom_angle_atom_site_label_3
_geom_angle
_geom_angle_site_symmetry_1
_geom_angle_site_symmetry_3
_geom_angle_publ_flag
N6 Ge1 N3 98.19(9) . . ?
N6 Ge1 N1 98.88(9) . . ?
N3 Ge1 N1 84.95(8) . . ?
N6 Si2 C22 111.95(14) . . ?
N6 Si2 C23 113.20(15) . . ?
C22 Si2 C23 103.6(2) . . ?
N6 Si2 C21 111.32(14) . . ?
C22 Si2 C21 107.06(17) . . ?
C23 Si2 C21 109.24(19) . . ?
N6 Si1 C25 117.00(18) . . ?
N6 Si1 C24 111.82(16) . . ?
C25 Si1 C24 107.3(3) . . ?
N6 Si1 C26 109.05(18) . . ?
C25 Si1 C26 106.7(3) . . ?
C24 Si1 C26 104.2(2) . . ?
C6 N3 C13 110.0(2) . . ?
C6 N3 Ge1 128.77(17) . . ?
C13 N3 Ge1 119.55(16) . . ?
Si1 N6 Si2 120.59(13) . . ?
Si1 N6 Ge1 126.30(13) . . ?
Si2 N6 Ge1 111.87(12) . . ?
C5 N1 C1 119.0(2) . . ?
C5 N1 Ge1 125.76(17) . . ?
C1 N1 Ge1 114.71(19) . . ?
C6 N2 C5 123.4(2) . . ?
C13 N4 C14 117.9(2) . . ?
C14 N5 C18 117.8(3) . . ?
N4 C13 N3 119.5(2) . . ?
N4 C13 C12 132.8(2) . . ?
N3 C13 C12 107.7(2) . . ?
C7 C12 C11 120.2(2) . . ?
C7 C12 C13 105.6(2) . . ?
C11 C12 C13 134.2(2) . . ?
N2 C6 N3 130.1(2) . . ?
N2 C6 C7 122.1(2) . . ?
N3 C6 C7 107.8(2) . . ?
C8 C7 C12 122.0(3) . . ?
C8 C7 C6 129.3(3) . . ?
C12 C7 C6 108.7(2) . . ?
N1 C5 N2 124.8(2) . . ?
N1 C5 C4 120.5(3) . . ?
N2 C5 C4 114.7(3) . . ?
C3 C4 C5 120.2(3) . . ?
N5 C14 C15 123.8(3) . . ?
N5 C14 N4 116.4(3) . . ?
C15 C14 N4 119.8(3) . . ?
C12 C11 C10 117.6(3) . . ?
C9 C10 C11 122.0(3) . . ?
N5 C18 C17 121.9(3) . . ?
N5 C18 C20 116.3(3) . . ?
C17 C18 C20 121.9(3) . . ?
N1 C1 C2 121.4(3) . . ?
N1 C1 C19 118.1(3) . . ?
C2 C1 C19 120.5(3) . . ?
C7 C8 C9 117.8(3) . . ?
C1 C2 C3 120.2(3) . . ?
C4 C3 C2 118.6(3) . . ?
C18 C17 C16 119.7(3) . . ?
C16 C15 C14 118.0(3) . . ?
C10 C9 C8 120.4(3) . . ?
C15 C16 C17 118.8(3) . . ?

loop_
_geom_bond_atom_site_label_1
_geom_bond_atom_site_label_2
_geom_bond_distance
_geom_bond_site_symmetry_2
_geom_bond_publ_flag
Ge1 N6 1.924(2) . ?
Ge1 N3 1.965(2) . ?
Ge1 N1 2.156(2) . ?
Si2 N6 1.740(2) . ?
Si2 C22 1.868(4) . ?
Si2 C23 1.877(4) . ?
Si2 C21 1.877(3) . ?
Si1 N6 1.727(2) . ?
Si1 C25 1.790(5) . ?
Si1 C24 1.863(4) . ?
Si1 C26 1.913(5) . ?
N3 C6 1.357(3) . ?
N3 C13 1.399(3) . ?
N1 C5 1.363(4) . ?
N1 C1 1.366(3) . ?
N2 C6 1.297(3) . ?
N2 C5 1.378(4) . ?
N4 C13 1.277(3) . ?
N4 C14 1.418(3) . ?
N5 C14 1.328(4) . ?
N5 C18 1.347(4) . ?
C13 C12 1.484(4) . ?
C12 C7 1.387(4) . ?
C12 C11 1.390(4) . ?
C6 C7 1.469(4) . ?
C7 C8 1.382(4) . ?
C5 C4 1.405(4) . ?
C4 C3 1.371(5) . ?
C14 C15 1.387(4) . ?
C11 C10 1.392(4) . ?
C10 C9 1.381(5) . ?
C18 C17 1.378(5) . ?
C18 C20 1.496(6) . ?
C1 C2 1.376(4) . ?
C1 C19 1.506(5) . ?
C8 C9 1.388(5) . ?
C2 C3 1.390(5) . ?
C17 C16 1.381(6) . ?
C15 C16 1.378(5) . ?
